data_7030154
loop_
_publ_author_name
'Li, Xi-Li'
'Gao, Yu-Liang'
'Feng, Xiang-Li'
'Zheng, You-Xuan'
'Chen, Chun-Lai'
'Zuo, Jing-Lin'
'Fang, Shao-Ming'

_publ_section_title
;
 Two mono- and dinuclear Eu(III) enantiomeric pairs based on chiral
 bis-bidentate bridging ligands: synthesis, structures, luminescent and
 ferroelectric properties.
;
_journal_issue 38
_journal_name_full 'Dalton transactions (Cambridge, England : 2003)'
_journal_page_first 11829
_journal_page_last 11835
_journal_paper_doi 10.1039/c2dt31007d
_journal_volume 41
_journal_year 2012
_chemical_absolute_configuration unk
_chemical_formula_moiety 'C73 H63 Eu N4 O6, 2(H2 O)'
_chemical_formula_sum 'C73 H67 Eu N4 O8'
_chemical_formula_weight 1280.27
_chemical_name_systematic
;
?
;
_space_group_IT_number 19
_symmetry_cell_setting orthorhombic
_symmetry_space_group_name_Hall 'P 2ac 2ab'
_symmetry_space_group_name_H-M 'P 21 21 21'
_atom_sites_solution_hydrogens geom
_atom_sites_solution_primary direct
_atom_sites_solution_secondary difmap
_audit_creation_method SHELXL-97
_cell_angle_alpha 90.00
_cell_angle_beta 90.00
_cell_angle_gamma 90.00
_cell_formula_units_Z 4
_cell_length_a 17.2636(5)
_cell_length_b 18.1927(6)
_cell_length_c 21.7660(6)
_cell_measurement_reflns_used 4412
_cell_measurement_temperature 291(2)
_cell_measurement_theta_max 24.13
_cell_measurement_theta_min 2.10
_cell_volume 6836.1(4)
_computing_cell_refinement SMART
_computing_data_collection 'SMART (Bruker, 2000)'
_computing_data_reduction 'SAINT (Bruker, 2000)'
_computing_molecular_graphics SHELXTL
_computing_publication_material SHELXTL
_computing_structure_refinement SHELXTL
_computing_structure_solution 'SHELXTL (Bruker, 2000)'
_diffrn_ambient_temperature 291(2)
_diffrn_measured_fraction_theta_full 0.998
_diffrn_measured_fraction_theta_max 0.998
_diffrn_measurement_device_type 'Bruker Smart Aepex CCD'
_diffrn_measurement_method 'phi and omega scans'
_diffrn_radiation_monochromator graphite
_diffrn_radiation_source 'fine-focus sealed tube'
_diffrn_radiation_type MoK\a
_diffrn_radiation_wavelength 0.71073
_diffrn_reflns_av_R_equivalents 0.0372
_diffrn_reflns_av_sigmaI/netI 0.0634
_diffrn_reflns_limit_h_max 21
_diffrn_reflns_limit_h_min -20
_diffrn_reflns_limit_k_max 15
_diffrn_reflns_limit_k_min -22
_diffrn_reflns_limit_l_max 19
_diffrn_reflns_limit_l_min -26
_diffrn_reflns_number 22208
_diffrn_reflns_theta_full 26.00
_diffrn_reflns_theta_max 26.00
_diffrn_reflns_theta_min 3.01
_exptl_absorpt_coefficient_mu 0.972
_exptl_absorpt_correction_T_max 0.82
_exptl_absorpt_correction_T_min 0.77
_exptl_absorpt_correction_type multi-scan
_exptl_absorpt_process_details 'SADABS; bruker, 2000'
_exptl_crystal_colour red
_exptl_crystal_density_diffrn 1.244
_exptl_crystal_density_method 'not measured'
_exptl_crystal_description block
_exptl_crystal_F_000 2640
_exptl_crystal_size_max 0.28
_exptl_crystal_size_mid 0.24
_exptl_crystal_size_min 0.22
_refine_diff_density_max 0.764
_refine_diff_density_min -0.996
_refine_diff_density_rms 0.076
_refine_ls_abs_structure_details 'Flack H D (1983), Acta Cryst. A39, 876-881'
_refine_ls_abs_structure_Flack 0.003(9)
_refine_ls_extinction_method none
_refine_ls_goodness_of_fit_ref 1.062
_refine_ls_hydrogen_treatment constr
_refine_ls_matrix_type fullcycle
_refine_ls_number_parameters 806
_refine_ls_number_reflns 12603
_refine_ls_number_restraints 0
_refine_ls_restrained_S_all 1.062
_refine_ls_R_factor_all 0.0586
_refine_ls_R_factor_gt 0.0501
_refine_ls_shift/su_max 0.000
_refine_ls_shift/su_mean 0.000
_refine_ls_structure_factor_coef Fsqd
_refine_ls_weighting_details 'calc w=1/[\s^2^(Fo^2^)+(0.0653P)^2^+0.0000P] where P=(Fo^2^+2Fc^2^)/3'
_refine_ls_weighting_scheme calc
_refine_ls_wR_factor_gt 0.1092
_refine_ls_wR_factor_ref 0.1112
_reflns_number_gt 10648
_reflns_number_total 12603
_reflns_threshold_expression >2sigma(I)
_cod_data_source_file c2dt31007d.txt
_cod_data_source_block S-1
_cod_depositor_comments
;
The following automatic conversions were performed:

'_symmetry_cell_setting' value 'Orthorhombic' changed to
'orthorhombic' according to
/usr/data/users/saulius/automatic-downloads/retrospective/RSC/lib/dictionaries/cif_core.dic
dictionary named 'cif_core.dic' version 2.4.2 from 2011-04-26.

Automatic conversion script
Id: cif_fix_values 2281 2013-09-26 08:29:07Z andrius 
;
_cod_original_sg_symbol_H-M 'P 21 21 21 '
_cod_database_code 7030154

loop_
_symmetry_equiv_pos_as_xyz
'x, y, z'
'-x+1/2, -y, z+1/2'
'-x, y+1/2, -z+1/2'
'x+1/2, -y+1/2, -z'

loop_
_atom_site_label
_atom_site_type_symbol
_atom_site_fract_x
_atom_site_fract_y
_atom_site_fract_z
_atom_site_U_iso_or_equiv
_atom_site_adp_type
_atom_site_occupancy
_atom_site_symmetry_multiplicity
_atom_site_calc_flag
_atom_site_refinement_flags
C1 C 0.0563(3) 0.5516(3) 0.0840(2) 0.0487(13) Uani 1 1 d .
H1 H 0.1051 0.5717 0.0906 0.058 Uiso 1 1 calc R
C2 C 0.0357(3) 0.4860(3) 0.1124(3) 0.0496(13) Uani 1 1 d .
H2 H 0.0707 0.4622 0.1381 0.060 Uiso 1 1 calc R
C3 C -0.0373(3) 0.4560(3) 0.1024(2) 0.0463(12) Uani 1 1 d .
H3 H -0.0511 0.4121 0.1214 0.056 Uiso 1 1 calc R
C4 C -0.0896(3) 0.4915(3) 0.0640(2) 0.0463(12) Uani 1 1 d .
H4 H -0.1384 0.4714 0.0573 0.056 Uiso 1 1 calc R
C5 C -0.0690(3) 0.5570(3) 0.0356(2) 0.0476(13) Uani 1 1 d .
H5 H -0.1040 0.5808 0.0099 0.057 Uiso 1 1 calc R
C6 C 0.0040(4) 0.5871(3) 0.0456(3) 0.0543(14) Uani 1 1 d .
C7 C 0.0301(3) 0.6547(3) 0.0134(2) 0.0433(11) Uani 1 1 d .
C8 C -0.0053(3) 0.6762(3) -0.0430(2) 0.0448(12) Uani 1 1 d .
H8 H -0.0492 0.6509 -0.0557 0.054 Uiso 1 1 calc R
C9 C 0.0222(3) 0.7331(3) -0.0801(2) 0.0431(11) Uani 1 1 d .
C10 C -0.0149(3) 0.7457(3) -0.1404(2) 0.0415(11) Uani 1 1 d .
C11 C -0.0894(3) 0.7214(3) -0.1535(3) 0.0504(13) Uani 1 1 d .
H11 H -0.1174 0.6956 -0.1240 0.061 Uiso 1 1 calc R
C12 C -0.1222(3) 0.7357(3) -0.2106(2) 0.0468(12) Uani 1 1 d .
H12 H -0.1721 0.7195 -0.2193 0.056 Uiso 1 1 calc R
C13 C -0.0804(3) 0.7743(3) -0.2546(2) 0.0437(11) Uani 1 1 d .
H13 H -0.1023 0.7839 -0.2928 0.052 Uiso 1 1 calc R
C14 C -0.0058(3) 0.7986(3) -0.2415(2) 0.0499(12) Uani 1 1 d .
H14 H 0.0221 0.8244 -0.2710 0.060 Uiso 1 1 calc R
C15 C 0.0269(3) 0.7843(3) -0.1844(2) 0.0426(11) Uani 1 1 d .
H15 H 0.0768 0.8005 -0.1757 0.051 Uiso 1 1 calc R
C16 C 0.1742(3) 0.7332(3) 0.2469(3) 0.0535(14) Uani 1 1 d .
H16 H 0.1646 0.6976 0.2172 0.064 Uiso 1 1 calc R
C17 C 0.2058(3) 0.7132(3) 0.3032(2) 0.0462(12) Uani 1 1 d .
H17 H 0.2173 0.6642 0.3112 0.055 Uiso 1 1 calc R
C18 C 0.2201(3) 0.7665(3) 0.3476(2) 0.0404(11) Uani 1 1 d .
H18 H 0.2412 0.7531 0.3852 0.049 Uiso 1 1 calc R
C19 C 0.2029(3) 0.8397(3) 0.3356(3) 0.0514(13) Uani 1 1 d .
H19 H 0.2125 0.8754 0.3653 0.062 Uiso 1 1 calc R
C20 C 0.1713(3) 0.8597(3) 0.2793(2) 0.0451(12) Uani 1 1 d .
H20 H 0.1598 0.9087 0.2713 0.054 Uiso 1 1 calc R
C21 C 0.1569(3) 0.8064(3) 0.2349(2) 0.0450(10) Uani 1 1 d .
C22 C 0.1275(3) 0.8266(3) 0.1722(2) 0.0437(12) Uani 1 1 d .
C23 C 0.0816(3) 0.8889(3) 0.1642(3) 0.0488(13) Uani 1 1 d .
H23 H 0.0738 0.9198 0.1977 0.059 Uiso 1 1 calc R
C24 C 0.0468(3) 0.9072(3) 0.1085(2) 0.0447(12) Uani 1 1 d .
C25 C -0.0036(3) 0.9745(3) 0.1061(3) 0.0442(12) Uani 1 1 d .
C26 C -0.0307(3) 1.0101(3) 0.1583(2) 0.0462(12) Uani 1 1 d .
H26 H -0.0192 0.9915 0.1971 0.055 Uiso 1 1 calc R
C27 C -0.0751(3) 1.0734(3) 0.1527(3) 0.0460(12) Uani 1 1 d .
H27 H -0.0933 1.0973 0.1877 0.055 Uiso 1 1 calc R
C28 C -0.0924(3) 1.1012(3) 0.0948(2) 0.0444(12) Uani 1 1 d .
H28 H -0.1221 1.1436 0.0910 0.053 Uiso 1 1 calc R
C29 C -0.0653(3) 1.0656(3) 0.0426(3) 0.0453(12) Uani 1 1 d .
H29 H -0.0768 1.0842 0.0038 0.054 Uiso 1 1 calc R
C30 C -0.0209(3) 1.0022(3) 0.0482(2) 0.0409(11) Uani 1 1 d .
H30 H -0.0027 0.9784 0.0132 0.049 Uiso 1 1 calc R
C31 C 0.3013(3) 0.9407(3) 0.1738(3) 0.0493(13) Uani 1 1 d .
H31 H 0.2778 0.8948 0.1764 0.059 Uiso 1 1 calc R
C32 C 0.3396(3) 0.9698(3) 0.2245(2) 0.0482(12) Uani 1 1 d .
H32 H 0.3418 0.9433 0.2610 0.058 Uiso 1 1 calc R
C33 C 0.3747(3) 1.0384(3) 0.2206(3) 0.0469(12) Uani 1 1 d .
H33 H 0.4003 1.0578 0.2545 0.056 Uiso 1 1 calc R
C34 C 0.3714(3) 1.0780(3) 0.1661(2) 0.0455(12) Uani 1 1 d .
H34 H 0.3948 1.1239 0.1635 0.055 Uiso 1 1 calc R
C35 C 0.3331(3) 1.0490(3) 0.1154(3) 0.0508(13) Uani 1 1 d .
H35 H 0.3309 1.0755 0.0789 0.061 Uiso 1 1 calc R
C36 C 0.2980(3) 0.9804(3) 0.1193(2) 0.0431(12) Uani 1 1 d .
C37 C 0.2516(3) 0.9501(3) 0.0658(2) 0.0425(11) Uani 1 1 d .
C38 C 0.2140(3) 0.9965(3) 0.0280(2) 0.0498(12) Uani 1 1 d .
H38 H 0.2182 1.0465 0.0362 0.060 Uiso 1 1 calc R
C39 C 0.1695(3) 0.9756(3) -0.0222(3) 0.0450(11) Uani 1 1 d .
C40 C 0.1290(3) 1.0320(3) -0.0613(2) 0.0463(12) Uani 1 1 d .
C41 C 0.1444(3) 1.1066(3) -0.0554(2) 0.0448(11) Uani 1 1 d .
H41 H 0.1826 1.1227 -0.0285 0.054 Uiso 1 1 calc R
C42 C 0.1026(3) 1.1574(3) -0.0899(2) 0.0495(13) Uani 1 1 d .
H42 H 0.1129 1.2073 -0.0859 0.059 Uiso 1 1 calc R
C43 C 0.0455(3) 1.1334(3) -0.1301(2) 0.0466(12) Uani 1 1 d .
H43 H 0.0175 1.1673 -0.1532 0.056 Uiso 1 1 calc R
C44 C 0.0301(3) 1.0587(3) -0.1360(2) 0.0493(13) Uani 1 1 d .
H44 H -0.0082 1.0427 -0.1630 0.059 Uiso 1 1 calc R
C45 C 0.0719(3) 1.0080(3) -0.1016(2) 0.0472(12) Uani 1 1 d .
H45 H 0.0616 0.9581 -0.1055 0.057 Uiso 1 1 calc R
C46 C 0.2553(3) 0.6596(3) 0.0929(2) 0.0387(11) Uani 1 1 d .
H46 H 0.2105 0.6623 0.1165 0.046 Uiso 1 1 calc R
C47 C 0.3117(3) 0.6127(3) 0.1103(2) 0.0435(11) Uani 1 1 d .
C48 C 0.3838(3) 0.6489(3) 0.0285(3) 0.0486(12) Uani 1 1 d .
H48 H 0.4288 0.6461 0.0052 0.058 Uiso 1 1 calc R
C49 C 0.3257(2) 0.6960(3) 0.0104(2) 0.0405(10) Uani 1 1 d .
C50 C 0.3295(3) 0.7390(3) -0.0477(2) 0.0389(10) Uani 1 1 d .
C51 C 0.3932(3) 0.7398(3) -0.0852(2) 0.0462(12) Uani 1 1 d .
H51 H 0.4382 0.7156 -0.0733 0.055 Uiso 1 1 calc R
C52 C 0.3907(3) 0.7768(3) -0.1412(2) 0.0440(11) Uani 1 1 d .
C53 C 0.3239(3) 0.8134(3) -0.1570(2) 0.0473(12) Uani 1 1 d .
C54 C 0.2625(3) 0.8115(3) -0.1155(2) 0.0489(13) Uani 1 1 d .
H54 H 0.2168 0.8354 -0.1263 0.059 Uiso 1 1 calc R
C55 C 0.3261(3) 0.8539(3) -0.2165(2) 0.0431(11) Uani 1 1 d .
H55 H 0.2789 0.8808 -0.2273 0.052 Uiso 1 1 calc R
C56 C 0.4059(3) 0.9022(3) -0.2156(2) 0.0468(12) Uani 1 1 d .
H56A H 0.4077 0.9426 -0.2447 0.056 Uiso 1 1 calc R
H56B H 0.4241 0.9165 -0.1752 0.056 Uiso 1 1 calc R
C57 C 0.4385(3) 0.8254(3) -0.2406(2) 0.0471(12) Uani 1 1 d .
H57 H 0.4804 0.8297 -0.2708 0.057 Uiso 1 1 calc R
C58 C 0.4573(3) 0.7798(3) -0.1862(2) 0.0469(12) Uani 1 1 d .
H58A H 0.5025 0.7999 -0.1659 0.056 Uiso 1 1 calc R
H58B H 0.4697 0.7303 -0.1995 0.056 Uiso 1 1 calc R
C59 C 0.3613(3) 0.8082(3) -0.2671(2) 0.0484(12) Uani 1 1 d .
C60 C 0.3339(3) 0.7286(3) -0.2676(2) 0.0438(11) Uani 1 1 d .
H60A H 0.3727 0.6979 -0.2493 0.066 Uiso 1 1 calc R
H60B H 0.3251 0.7132 -0.3092 0.066 Uiso 1 1 calc R
H60C H 0.2866 0.7245 -0.2447 0.066 Uiso 1 1 calc R
C61 C 0.3501(3) 0.8426(3) -0.3316(2) 0.0486(12) Uani 1 1 d .
H61A H 0.3920 0.8757 -0.3401 0.073 Uiso 1 1 calc R
H61B H 0.3020 0.8690 -0.3327 0.073 Uiso 1 1 calc R
H61C H 0.3493 0.8044 -0.3620 0.073 Uiso 1 1 calc R
C62 C 0.3019(3) 0.5652(3) 0.1655(3) 0.0487(12) Uani 1 1 d .
C63 C 0.3652(3) 0.5423(3) 0.2004(2) 0.0475(13) Uani 1 1 d .
H63 H 0.4151 0.5546 0.1881 0.057 Uiso 1 1 calc R
C64 C 0.3542(3) 0.5019(3) 0.2528(2) 0.0429(10) Uani 1 1 d .
C65 C 0.2792(3) 0.4829(3) 0.2696(2) 0.0474(12) Uani 1 1 d .
C66 C 0.2203(3) 0.5088(3) 0.2335(2) 0.0448(11) Uani 1 1 d .
H66 H 0.1700 0.4964 0.2447 0.054 Uiso 1 1 calc R
C67 C 0.4192(3) 0.4777(3) 0.2953(3) 0.0490(13) Uani 1 1 d .
H67A H 0.4464 0.5205 0.3108 0.059 Uiso 1 1 calc R
H67B H 0.4560 0.4478 0.2727 0.059 Uiso 1 1 calc R
C68 C 0.3867(3) 0.4336(3) 0.3489(2) 0.0449(12) Uani 1 1 d .
H68 H 0.4257 0.4144 0.3775 0.054 Uiso 1 1 calc R
C69 C 0.3273(3) 0.3744(3) 0.3239(2) 0.0454(12) Uani 1 1 d .
H69A H 0.3385 0.3563 0.2829 0.054 Uiso 1 1 calc R
H69B H 0.3162 0.3346 0.3522 0.054 Uiso 1 1 calc R
C70 C 0.2694(3) 0.4391(3) 0.3262(3) 0.0457(12) Uani 1 1 d .
H70 H 0.2159 0.4261 0.3369 0.055 Uiso 1 1 calc R
C71 C 0.3188(3) 0.4729(3) 0.3792(2) 0.0457(12) Uani 1 1 d .
C72 C 0.2982(3) 0.4427(3) 0.4434(2) 0.0450(12) Uani 1 1 d .
H72A H 0.2534 0.4116 0.4404 0.067 Uiso 1 1 calc R
H72B H 0.2873 0.4829 0.4706 0.067 Uiso 1 1 calc R
H72C H 0.3410 0.4149 0.4592 0.067 Uiso 1 1 calc R
C73 C 0.3227(3) 0.5553(3) 0.3876(2) 0.0444(12) Uani 1 1 d .
H73A H 0.3734 0.5688 0.4018 0.067 Uiso 1 1 calc R
H73B H 0.2848 0.5703 0.4174 0.067 Uiso 1 1 calc R
H73C H 0.3124 0.5791 0.3492 0.067 Uiso 1 1 calc R
Eu1 Eu 0.155190(12) 0.799992(13) 0.020093(10) 0.03777(7) Uani 1 1 d .
N1 N 0.2613(2) 0.7024(2) 0.04312(17) 0.0388(8) Uani 1 1 d .
N2 N 0.2655(2) 0.7774(2) -0.06103(19) 0.0442(10) Uani 1 1 d .
N3 N 0.3771(2) 0.6072(3) 0.0785(2) 0.0479(10) Uani 1 1 d .
N4 N 0.2295(3) 0.5508(3) 0.1828(2) 0.0473(10) Uani 1 1 d .
O1 O 0.0864(2) 0.6890(2) 0.03703(16) 0.0533(9) Uani 1 1 d .
O2 O 0.0797(2) 0.7747(2) -0.06532(17) 0.0496(9) Uani 1 1 d .
O3 O 0.1479(2) 0.78456(19) 0.12926(15) 0.0491(8) Uani 1 1 d .
O4 O 0.0544(2) 0.87289(19) 0.05907(15) 0.0437(8) Uani 1 1 d .
O5 O 0.2493(2) 0.8795(2) 0.06312(17) 0.0499(9) Uani 1 1 d .
O6 O 0.1572(2) 0.91048(18) -0.03814(14) 0.0419(7) Uani 1 1 d .
O1W O 0.4627(5) 0.6424(5) 0.4682(4) 0.048(2) Uani 0.40 1 d P
H1WA H 0.4866 0.6827 0.4628 0.057 Uiso 0.40 1 d PR
H1WC H 0.4951 0.6073 0.4695 0.057 Uiso 0.40 1 d PR
O2W O 0.9639(5) 0.2856(5) 0.1373(4) 0.050(2) Uani 0.40 1 d P
H2WA H 0.9546 0.2631 0.1045 0.060 Uiso 0.40 1 d PR
H2WC H 0.9256 0.2881 0.1602 0.060 Uiso 0.40 1 d PR
O3W O 0.3359(6) 0.3511(5) 0.1099(4) 0.055(2) Uani 0.40 1 d P
H3WB H 0.3164 0.3344 0.1429 0.065 Uiso 0.40 1 d PR
H3WC H 0.3239 0.3962 0.1061 0.082 Uiso 0.40 1 d PR
O4W O 0.3514(6) 0.2380(5) 0.0249(4) 0.060(2) Uani 0.40 1 d P
H4WA H 0.3069 0.2259 0.0116 0.072 Uiso 0.40 1 d PR
H4WB H 0.3795 0.2524 -0.0048 0.072 Uiso 0.40 1 d PR
O5W O 0.1586(6) 0.3471(5) 0.0428(5) 0.056(2) Uani 0.40 1 d P
H5WA H 0.1254 0.3306 0.0175 0.067 Uiso 0.40 1 d PR
H5WB H 0.1416 0.3422 0.0793 0.067 Uiso 0.40 1 d PR

loop_
_atom_site_aniso_label
_atom_site_aniso_U_11
_atom_site_aniso_U_22
_atom_site_aniso_U_33
_atom_site_aniso_U_23
_atom_site_aniso_U_13
_atom_site_aniso_U_12
C1 0.044(3) 0.051(3) 0.050(3) -0.010(3) -0.001(2) -0.002(2)
C2 0.051(3) 0.050(3) 0.047(3) -0.015(3) -0.009(2) -0.001(3)
C3 0.043(3) 0.048(3) 0.048(3) -0.012(2) 0.000(2) -0.017(2)
C4 0.048(3) 0.044(3) 0.046(3) -0.009(3) 0.013(2) -0.014(2)
C5 0.052(3) 0.046(3) 0.045(3) -0.012(2) 0.017(2) -0.020(2)
C6 0.055(3) 0.049(3) 0.059(3) 0.004(3) 0.001(3) -0.011(3)
C7 0.041(2) 0.043(3) 0.046(3) 0.001(2) -0.007(2) -0.008(2)
C8 0.032(2) 0.052(3) 0.050(3) 0.007(2) 0.001(2) -0.007(2)
C9 0.041(2) 0.043(3) 0.045(3) 0.005(2) 0.003(2) 0.008(2)
C10 0.046(3) 0.039(3) 0.039(2) 0.002(2) 0.000(2) 0.001(2)
C11 0.054(3) 0.045(3) 0.052(3) -0.007(2) 0.009(2) -0.010(2)
C12 0.049(3) 0.053(3) 0.039(3) -0.013(2) 0.014(2) -0.013(2)
C13 0.040(2) 0.048(3) 0.043(2) -0.001(2) 0.010(2) -0.009(2)
C14 0.048(3) 0.047(3) 0.055(3) -0.007(3) 0.008(2) -0.017(3)
C15 0.043(2) 0.038(3) 0.047(3) -0.009(2) 0.010(2) -0.015(2)
C16 0.061(4) 0.047(3) 0.053(3) -0.004(3) -0.006(3) -0.018(3)
C17 0.049(3) 0.047(3) 0.043(2) -0.009(2) -0.001(2) -0.002(2)
C18 0.039(2) 0.045(3) 0.037(2) -0.017(2) 0.008(2) -0.004(2)
C19 0.046(3) 0.055(3) 0.053(3) 0.010(3) 0.010(2) 0.013(3)
C20 0.052(3) 0.047(3) 0.037(2) 0.010(2) 0.004(2) 0.014(2)
C21 0.043(2) 0.048(3) 0.044(2) 0.010(2) -0.010(2) 0.003(3)
C22 0.044(2) 0.056(3) 0.031(2) -0.005(2) 0.0024(19) -0.001(2)
C23 0.046(3) 0.053(3) 0.048(3) 0.018(3) 0.003(2) 0.009(2)
C24 0.034(2) 0.051(3) 0.049(3) 0.004(3) 0.009(2) 0.003(2)
C25 0.033(2) 0.049(3) 0.050(3) -0.002(3) -0.006(2) -0.009(2)
C26 0.053(3) 0.042(3) 0.043(2) 0.011(2) -0.002(2) 0.011(2)
C27 0.041(3) 0.048(3) 0.049(3) 0.017(2) -0.001(2) 0.016(2)
C28 0.043(3) 0.049(3) 0.041(3) 0.001(2) -0.012(2) 0.020(2)
C29 0.050(3) 0.040(3) 0.046(3) -0.010(2) -0.005(2) 0.012(2)
C30 0.038(2) 0.044(3) 0.041(2) -0.002(2) -0.006(2) 0.012(2)
C31 0.044(3) 0.052(3) 0.052(3) 0.006(3) 0.010(2) -0.018(2)
C32 0.049(3) 0.049(3) 0.046(3) 0.014(2) 0.009(3) -0.016(3)
C33 0.039(2) 0.043(3) 0.059(3) 0.008(3) 0.012(2) -0.014(2)
C34 0.051(3) 0.039(3) 0.047(3) -0.007(2) 0.023(2) -0.012(2)
C35 0.051(3) 0.050(3) 0.051(3) -0.014(2) 0.017(2) -0.015(3)
C36 0.041(3) 0.042(3) 0.046(3) 0.015(2) 0.004(2) -0.010(2)
C37 0.040(2) 0.044(3) 0.044(3) 0.006(2) 0.006(2) -0.003(2)
C38 0.060(3) 0.049(3) 0.041(3) -0.003(3) 0.000(2) -0.003(2)
C39 0.046(3) 0.041(2) 0.048(2) -0.008(2) -0.006(2) -0.002(2)
C40 0.048(3) 0.050(3) 0.041(2) -0.011(2) -0.009(2) -0.009(2)
C41 0.044(3) 0.040(2) 0.050(3) -0.016(2) 0.010(2) 0.003(2)
C42 0.044(3) 0.051(3) 0.053(3) -0.009(3) 0.013(2) 0.001(2)
C43 0.050(3) 0.046(3) 0.043(3) -0.014(2) 0.013(2) -0.004(2)
C44 0.052(3) 0.050(3) 0.046(3) -0.013(3) 0.013(2) -0.013(3)
C45 0.047(3) 0.052(3) 0.042(2) -0.014(3) 0.002(2) -0.003(3)
C46 0.032(2) 0.043(3) 0.042(2) 0.006(2) -0.0010(19) 0.007(2)
C47 0.042(2) 0.040(3) 0.048(3) -0.003(2) 0.006(2) -0.001(2)
C48 0.044(3) 0.049(3) 0.053(3) 0.002(3) -0.002(2) 0.002(2)
C49 0.041(2) 0.042(2) 0.039(2) 0.012(2) 0.0044(18) -0.005(2)
C50 0.032(2) 0.046(3) 0.039(2) -0.001(2) 0.0068(18) 0.002(2)
C51 0.039(2) 0.050(3) 0.050(3) -0.007(2) 0.004(2) 0.010(2)
C52 0.043(2) 0.044(3) 0.045(3) -0.005(2) -0.005(2) 0.011(2)
C53 0.050(3) 0.042(3) 0.050(3) -0.012(2) 0.001(2) 0.004(2)
C54 0.051(3) 0.046(3) 0.049(3) 0.006(3) 0.007(2) 0.019(3)
C55 0.044(3) 0.040(3) 0.045(3) -0.007(2) 0.000(2) 0.015(2)
C56 0.049(3) 0.045(3) 0.046(3) -0.012(3) -0.011(2) -0.009(2)
C57 0.048(3) 0.049(3) 0.044(3) -0.017(2) -0.009(2) 0.017(2)
C58 0.046(3) 0.041(3) 0.054(3) -0.018(2) -0.012(2) 0.015(2)
C59 0.049(3) 0.041(3) 0.055(3) -0.011(3) -0.003(2) -0.001(2)
C60 0.049(3) 0.042(2) 0.040(2) 0.014(2) -0.008(2) 0.017(2)
C61 0.046(3) 0.049(3) 0.051(3) -0.016(2) -0.009(3) 0.016(3)
C62 0.037(2) 0.052(3) 0.058(3) -0.003(3) -0.005(2) 0.003(2)
C63 0.045(3) 0.048(3) 0.049(3) -0.013(2) 0.002(2) 0.014(2)
C64 0.041(2) 0.040(2) 0.048(2) -0.010(2) 0.003(2) 0.008(2)
C65 0.059(3) 0.042(3) 0.042(3) -0.013(2) 0.007(2) -0.003(2)
C66 0.047(3) 0.048(3) 0.040(2) -0.008(2) -0.006(2) -0.012(2)
C67 0.059(3) 0.041(3) 0.048(3) -0.012(2) 0.007(2) 0.020(3)
C68 0.044(3) 0.046(3) 0.044(3) -0.012(2) 0.003(2) 0.013(2)
C69 0.044(3) 0.049(3) 0.043(2) -0.015(2) 0.000(2) 0.009(2)
C70 0.043(3) 0.041(3) 0.053(3) -0.014(3) -0.011(2) -0.008(2)
C71 0.047(3) 0.047(3) 0.043(3) -0.011(2) 0.004(2) 0.001(2)
C72 0.047(3) 0.043(3) 0.045(3) -0.018(2) -0.010(2) -0.016(2)
C73 0.048(3) 0.047(3) 0.038(2) -0.007(2) 0.009(2) -0.016(2)
Eu1 0.03433(10) 0.03945(12) 0.03954(11) 0.00224(11) 0.00201(10) 0.00220(10)
N1 0.0379(18) 0.041(2) 0.0374(18) -0.0109(19) 0.0023(15) -0.0003(18)
N2 0.040(2) 0.050(2) 0.043(2) 0.0008(19) 0.0030(18) 0.0018(18)
N3 0.043(2) 0.051(2) 0.050(2) -0.001(2) -0.0008(19) 0.010(2)
N4 0.055(3) 0.040(2) 0.047(2) -0.013(2) 0.000(2) -0.005(2)
O1 0.057(2) 0.052(2) 0.051(2) -0.0080(18) 0.0126(16) -0.0149(18)
O2 0.051(2) 0.054(2) 0.0432(17) -0.0030(17) 0.0033(17) -0.0065(17)
O3 0.0505(19) 0.051(2) 0.0456(17) 0.0042(16) 0.0017(17) 0.0108(18)
O4 0.0449(17) 0.0466(19) 0.0396(17) 0.0082(16) 0.0013(15) 0.0135(16)
O5 0.0497(19) 0.052(2) 0.048(2) 0.0031(18) 0.0045(17) -0.0070(17)
O6 0.0428(16) 0.0426(16) 0.0404(16) 0.0008(14) 0.0006(15) -0.0017(16)
O1W 0.041(4) 0.056(5) 0.046(5) -0.006(4) 0.006(4) -0.001(4)
O2W 0.051(5) 0.046(5) 0.052(5) -0.017(4) -0.007(4) -0.006(4)
O3W 0.055(6) 0.053(5) 0.055(5) 0.011(4) 0.000(5) 0.020(5)
O4W 0.057(5) 0.069(6) 0.053(5) -0.009(5) 0.011(6) -0.005(5)
O5W 0.050(5) 0.054(5) 0.064(5) 0.004(4) 0.005(5) -0.004(5)

loop_
_atom_type_symbol
_atom_type_description
_atom_type_scat_dispersion_real
_atom_type_scat_dispersion_imag
_atom_type_scat_source
C C 0.0033 0.0016 'International Tables Vol C Tables 4.2.6.8 and 6.1.1.4'
H H 0.0000 0.0000 'International Tables Vol C Tables 4.2.6.8 and 6.1.1.4'
N N 0.0061 0.0033 'International Tables Vol C Tables 4.2.6.8 and 6.1.1.4'
O O 0.0106 0.0060 'International Tables Vol C Tables 4.2.6.8 and 6.1.1.4'
Eu Eu -0.1578 3.6682 'International Tables Vol C Tables 4.2.6.8 and 6.1.1.4'

loop_
_geom_angle_atom_site_label_1
_geom_angle_atom_site_label_2
_geom_angle_atom_site_label_3
_geom_angle
C2 C1 C6 120.0(5)
C2 C1 H1 120.0
C6 C1 H1 120.0
C1 C2 C3 120.0(5)
C1 C2 H2 120.0
C3 C2 H2 120.0
C4 C3 C2 120.0(5)
C4 C3 H3 120.0
C2 C3 H3 120.0
C5 C4 C3 120.0(5)
C5 C4 H4 120.0
C3 C4 H4 120.0
C4 C5 C6 120.0(6)
C4 C5 H5 120.0
C6 C5 H5 120.0
C5 C6 C1 120.0(5)
C5 C6 C7 121.8(5)
C1 C6 C7 118.1(5)
O1 C7 C8 123.0(4)
O1 C7 C6 116.7(4)
C8 C7 C6 120.2(4)
C9 C8 C7 123.9(5)
C9 C8 H8 118.1
C7 C8 H8 118.1
O2 C9 C8 123.4(4)
O2 C9 C10 117.7(4)
C8 C9 C10 118.9(5)
C11 C10 C15 120.0(5)
C11 C10 C9 122.2(5)
C15 C10 C9 117.8(5)
C10 C11 C12 120.0(5)
C10 C11 H11 120.0
C12 C11 H11 120.0
C13 C12 C11 120.0(5)
C13 C12 H12 120.0
C11 C12 H12 120.0
C12 C13 C14 120.0(5)
C12 C13 H13 120.0
C14 C13 H13 120.0
C15 C14 C13 120.0(5)
C15 C14 H14 120.0
C13 C14 H14 120.0
C14 C15 C10 120.0(5)
C14 C15 H15 120.0
C10 C15 H15 120.0
C17 C16 C21 120.0(5)
C17 C16 H16 120.0
C21 C16 H16 120.0
C16 C17 C18 120.0(5)
C16 C17 H17 120.0
C18 C17 H17 120.0
C17 C18 C19 120.0(5)
C17 C18 H18 120.0
C19 C18 H18 120.0
C20 C19 C18 120.0(6)
C20 C19 H19 120.0
C18 C19 H19 120.0
C21 C20 C19 120.0(5)
C21 C20 H20 120.0
C19 C20 H20 120.0
C20 C21 C16 120.0(4)
C20 C21 C22 121.4(5)
C16 C21 C22 118.5(5)
O3 C22 C23 124.1(4)
O3 C22 C21 115.6(4)
C23 C22 C21 120.3(5)
C24 C23 C22 123.3(5)
C24 C23 H23 118.4
C22 C23 H23 118.4
O4 C24 C23 125.7(5)
O4 C24 C25 115.9(4)
C23 C24 C25 118.4(5)
C26 C25 C30 120.0(5)
C26 C25 C24 123.0(5)
C30 C25 C24 116.9(5)
C27 C26 C25 120.0(5)
C27 C26 H26 120.0
C25 C26 H26 120.0
C26 C27 C28 120.0(5)
C26 C27 H27 120.0
C28 C27 H27 120.0
C29 C28 C27 120.0(5)
C29 C28 H28 120.0
C27 C28 H28 120.0
C28 C29 C30 120.0(5)
C28 C29 H29 120.0
C30 C29 H29 120.0
C29 C30 C25 120.0(5)
C29 C30 H30 120.0
C25 C30 H30 120.0
C32 C31 C36 120.0(5)
C32 C31 H31 120.0
C36 C31 H31 120.0
C33 C32 C31 120.0(5)
C33 C32 H32 120.0
C31 C32 H32 120.0
C34 C33 C32 120.0(5)
C34 C33 H33 120.0
C32 C33 H33 120.0
C33 C34 C35 120.0(5)
C33 C34 H34 120.0
C35 C34 H34 120.0
C34 C35 C36 120.0(5)
C34 C35 H35 120.0
C36 C35 H35 120.0
C35 C36 C31 120.0(5)
C35 C36 C37 120.6(5)
C31 C36 C37 119.3(4)
O5 C37 C38 125.8(5)
O5 C37 C36 114.4(4)
C38 C37 C36 119.7(5)
C37 C38 C39 125.2(5)
C37 C38 H38 117.4
C39 C38 H38 117.4
O6 C39 C38 124.7(5)
O6 C39 C40 114.2(4)
C38 C39 C40 121.1(4)
C41 C40 C45 120.0(5)
C41 C40 C39 121.7(4)
C45 C40 C39 118.2(5)
C40 C41 C42 120.0(5)
C40 C41 H41 120.0
C42 C41 H41 120.0
C43 C42 C41 120.0(5)
C43 C42 H42 120.0
C41 C42 H42 120.0
C42 C43 C44 120.0(6)
C42 C43 H43 120.0
C44 C43 H43 120.0
C45 C44 C43 120.0(5)
C45 C44 H44 120.0
C43 C44 H44 120.0
C44 C45 C40 120.0(5)
C44 C45 H45 120.0
C40 C45 H45 120.0
N1 C46 C47 122.7(4)
N1 C46 H46 118.6
C47 C46 H46 118.6
N3 C47 C46 121.0(5)
N3 C47 C62 118.2(4)
C46 C47 C62 120.8(4)
N3 C48 C49 121.8(5)
N3 C48 H48 119.1
C49 C48 H48 119.1
N1 C49 C48 120.8(4)
N1 C49 C50 116.6(4)
C48 C49 C50 122.6(4)
N2 C50 C51 121.9(4)
N2 C50 C49 114.9(3)
C51 C50 C49 123.2(4)
C50 C51 C52 120.1(4)
C50 C51 H51 120.0
C52 C51 H51 120.0
C53 C52 C51 118.7(5)
C53 C52 C58 117.3(5)
C51 C52 C58 124.1(4)
C52 C53 C54 117.7(5)
C52 C53 C55 115.8(5)
C54 C53 C55 126.4(5)
N2 C54 C53 123.7(5)
N2 C54 H54 118.2
C53 C54 H54 118.2
C53 C55 C59 111.8(4)
C53 C55 C56 106.1(4)
C59 C55 C56 88.0(4)
C53 C55 H55 115.8
C59 C55 H55 115.8
C56 C55 H55 115.8
C57 C56 C55 79.8(3)
C57 C56 H56A 115.3
C55 C56 H56A 115.3
C57 C56 H56B 115.3
C55 C56 H56B 115.3
H56A C56 H56B 112.3
C58 C57 C59 112.8(5)
C58 C57 C56 107.1(4)
C59 C57 C56 90.0(4)
C58 C57 H57 114.7
C59 C57 H57 114.7
C56 C57 H57 114.7
C57 C58 C52 111.8(4)
C57 C58 H58A 109.3
C52 C58 H58A 109.3
C57 C58 H58B 109.3
C52 C58 H58B 109.3
H58A C58 H58B 107.9
C57 C59 C55 87.8(4)
C57 C59 C60 118.8(4)
C55 C59 C60 113.9(5)
C57 C59 C61 112.2(5)
C55 C59 C61 112.9(4)
C60 C59 C61 109.8(4)
C59 C60 H60A 109.5
C59 C60 H60B 109.5
H60A C60 H60B 109.5
C59 C60 H60C 109.5
H60A C60 H60C 109.5
H60B C60 H60C 109.5
C59 C61 H61A 109.5
C59 C61 H61B 109.5
H61A C61 H61B 109.5
C59 C61 H61C 109.5
H61A C61 H61C 109.5
H61B C61 H61C 109.5
N4 C62 C63 121.5(5)
N4 C62 C47 116.6(4)
C63 C62 C47 121.6(5)
C64 C63 C62 120.4(5)
C64 C63 H63 119.8
C62 C63 H63 119.8
C63 C64 C65 118.8(5)
C63 C64 C67 124.1(5)
C65 C64 C67 117.1(5)
C66 C65 C64 117.1(5)
C66 C65 C70 125.5(5)
C64 C65 C70 117.4(5)
N4 C66 C65 125.2(5)
N4 C66 H66 117.4
C65 C66 H66 117.4
C64 C67 C68 110.3(5)
C64 C67 H67A 109.6
C68 C67 H67A 109.6
C64 C67 H67B 109.6
C68 C67 H67B 109.6
H67A C67 H67B 108.1
C67 C68 C71 111.6(4)
C67 C68 C69 109.5(4)
C71 C68 C69 88.3(4)
C67 C68 H68 114.9
C71 C68 H68 114.9
C69 C68 H68 114.9
C70 C69 C68 83.7(4)
C70 C69 H69A 114.7
C68 C69 H69A 114.7
C70 C69 H69B 114.7
C68 C69 H69B 114.7
H69A C69 H69B 111.8
C65 C70 C69 108.0(5)
C65 C70 C71 109.9(4)
C69 C70 C71 88.4(4)
C65 C70 H70 115.8
C69 C70 H70 115.8
C71 C70 H70 115.8
C73 C71 C68 118.9(4)
C73 C71 C72 104.6(4)
C68 C71 C72 113.7(4)
C73 C71 C70 120.4(5)
C68 C71 C70 85.2(4)
C72 C71 C70 113.8(4)
C71 C72 H72A 109.5
C71 C72 H72B 109.5
H72A C72 H72B 109.5
C71 C72 H72C 109.5
H72A C72 H72C 109.5
H72B C72 H72C 109.5
C71 C73 H73A 109.5
C71 C73 H73B 109.5
H73A C73 H73B 109.5
C71 C73 H73C 109.5
H73A C73 H73C 109.5
H73B C73 H73C 109.5
O2 Eu1 O4 89.17(13)
O2 Eu1 O5 145.57(13)
O4 Eu1 O5 91.20(12)
O2 Eu1 O1 70.96(13)
O4 Eu1 O1 93.08(13)
O5 Eu1 O1 143.32(13)
O2 Eu1 O6 75.43(12)
O4 Eu1 O6 74.08(12)
O5 Eu1 O6 71.61(12)
O1 Eu1 O6 144.14(13)
O2 Eu1 O3 138.00(13)
O4 Eu1 O3 70.66(12)
O5 Eu1 O3 73.46(13)
O1 Eu1 O3 73.73(13)
O6 Eu1 O3 128.96(11)
O2 Eu1 N1 114.53(12)
O4 Eu1 N1 147.00(11)
O5 Eu1 N1 81.79(13)
O1 Eu1 N1 74.99(13)
O6 Eu1 N1 132.09(12)
O3 Eu1 N1 76.44(12)
O2 Eu1 N2 80.65(13)
O4 Eu1 N2 150.26(13)
O5 Eu1 N2 82.17(13)
O1 Eu1 N2 109.50(13)
O6 Eu1 N2 76.32(13)
O3 Eu1 N2 133.27(13)
N1 Eu1 N2 60.81(12)
C49 N1 C46 116.6(3)
C49 N1 Eu1 123.2(2)
C46 N1 Eu1 120.0(2)
C50 N2 C54 117.8(4)
C50 N2 Eu1 122.3(2)
C54 N2 Eu1 119.6(3)
C47 N3 C48 117.1(3)
C62 N4 C66 116.9(5)
C7 O1 Eu1 137.9(3)
C9 O2 Eu1 138.6(2)
C22 O3 Eu1 132.8(2)
C24 O4 Eu1 132.1(2)
C37 O5 Eu1 130.4(2)
C39 O6 Eu1 130.9(3)
H1WA O1W H1WC 109.5
H2WA O2W H2WC 112.7
H3WB O3W H3WC 109.5
H4WA O4W H4WB 109.5
H5WA O5W H5WB 109.5

loop_
_geom_bond_atom_site_label_1
_geom_bond_atom_site_label_2
_geom_bond_distance
C1 C2 1.390(8)
C1 C6 1.390(8)
C1 H1 0.9300
C2 C3 1.390(7)
C2 H2 0.9300
C3 C4 1.390(8)
C3 H3 0.9300
C4 C5 1.390(8)
C4 H4 0.9300
C5 C6 1.390(8)
C5 H5 0.9300
C6 C7 1.486(7)
C7 O1 1.264(5)
C7 C8 1.425(7)
C8 C9 1.396(7)
C8 H8 0.9300
C9 O2 1.290(5)
C9 C10 1.478(7)
C10 C11 1.390(7)
C10 C15 1.390(7)
C11 C12 1.390(8)
C11 H11 0.9300
C12 C13 1.390(7)
C12 H12 0.9300
C13 C14 1.390(7)
C13 H13 0.9300
C14 C15 1.390(8)
C14 H14 0.9300
C15 H15 0.9300
C16 C17 1.390(8)
C16 C21 1.390(8)
C16 H16 0.9300
C17 C18 1.390(7)
C17 H17 0.9300
C18 C19 1.390(7)
C18 H18 0.9300
C19 C20 1.390(8)
C19 H19 0.9300
C20 C21 1.390(8)
C20 H20 0.9300
C21 C22 1.502(6)
C22 O3 1.258(5)
C22 C23 1.394(7)
C23 C24 1.393(7)
C23 H23 0.9300
C24 O4 1.252(5)
C24 C25 1.502(7)
C25 C26 1.390(8)
C25 C30 1.390(7)
C26 C27 1.390(7)
C26 H26 0.9300
C27 C28 1.390(7)
C27 H27 0.9300
C28 C29 1.390(7)
C28 H28 0.9300
C29 C30 1.390(7)
C29 H29 0.9300
C30 H30 0.9300
C31 C32 1.390(8)
C31 C36 1.390(7)
C31 H31 0.9300
C32 C33 1.390(7)
C32 H32 0.9300
C33 C34 1.390(8)
C33 H33 0.9300
C34 C35 1.390(8)
C34 H34 0.9300
C35 C36 1.390(7)
C35 H35 0.9300
C36 C37 1.517(8)
C37 O5 1.286(5)
C37 C38 1.345(8)
C38 C39 1.389(7)
C38 H38 0.9300
C39 O6 1.253(5)
C39 C40 1.505(7)
C40 C41 1.390(7)
C40 C45 1.390(7)
C41 C42 1.390(8)
C41 H41 0.9300
C42 C43 1.390(8)
C42 H42 0.9300
C43 C44 1.390(7)
C43 H43 0.9300
C44 C45 1.390(8)
C44 H44 0.9300
C45 H45 0.9300
C46 N1 1.339(5)
C46 C47 1.348(7)
C46 H46 0.9300
C47 N3 1.328(5)
C47 C62 1.490(6)
C48 N3 1.333(6)
C48 C49 1.376(7)
C48 H48 0.9300
C49 N1 1.327(4)
C49 C50 1.489(7)
C50 N2 1.338(5)
C50 C51 1.369(5)
C51 C52 1.393(7)
C51 H51 0.9300
C52 C53 1.374(7)
C52 C58 1.511(8)
C53 C54 1.394(7)
C53 C55 1.490(8)
C54 N2 1.340(7)
C54 H54 0.9300
C55 C59 1.507(7)
C55 C56 1.634(7)
C55 H55 0.9800
C56 C57 1.601(7)
C56 H56A 0.9700
C56 H56B 0.9700
C57 C58 1.482(8)
C57 C59 1.487(7)
C57 H57 0.9800
C58 H58A 0.9700
C58 H58B 0.9700
C59 C60 1.524(7)
C59 C61 1.550(8)
C60 H60A 0.9600
C60 H60B 0.9600
C60 H60C 0.9600
C61 H61A 0.9600
C61 H61B 0.9600
C61 H61C 0.9600
C62 N4 1.332(7)
C62 C63 1.394(7)
C63 C64 1.370(8)
C63 H63 0.9300
C64 C65 1.390(8)
C64 C67 1.520(7)
C65 C66 1.368(8)
C65 C70 1.477(8)
C66 N4 1.351(7)
C66 H66 0.9300
C67 C68 1.522(8)
C67 H67A 0.9700
C67 H67B 0.9700
C68 C71 1.525(7)
C68 C69 1.583(7)
C68 H68 0.9800
C69 C70 1.546(7)
C69 H69A 0.9700
C69 H69B 0.9700
C70 C71 1.560(7)
C70 H70 0.9800
C71 C73 1.512(7)
C71 C72 1.544(8)
C72 H72A 0.9600
C72 H72B 0.9600
C72 H72C 0.9600
C73 H73A 0.9600
C73 H73B 0.9600
C73 H73C 0.9600
Eu1 O2 2.317(4)
Eu1 O4 2.347(3)
Eu1 O5 2.369(4)
Eu1 O1 2.372(4)
Eu1 O6 2.377(3)
Eu1 O3 2.396(3)
Eu1 N1 2.599(4)
Eu1 N2 2.630(4)
O1W H1WA 0.8500
O1W H1WC 0.8500
O2W H2WA 0.8387
O2W H2WC 0.8292
O3W H3WB 0.8500
O3W H3WC 0.8500
O4W H4WA 0.8500
O4W H4WB 0.8501
O5W H5WA 0.8501
O5W H5WB 0.8501

loop_
_geom_torsion_atom_site_label_1
_geom_torsion_atom_site_label_2
_geom_torsion_atom_site_label_3
_geom_torsion_atom_site_label_4
_geom_torsion
C6 C1 C2 C3 0.0(8)
C1 C2 C3 C4 0.0(8)
C2 C3 C4 C5 0.0(8)
C3 C4 C5 C6 0.0(8)
C4 C5 C6 C1 0.0(8)
C4 C5 C6 C7 176.5(5)
C2 C1 C6 C5 0.0(9)
C2 C1 C6 C7 -176.6(5)
C5 C6 C7 O1 160.9(5)
C1 C6 C7 O1 -22.5(8)
C5 C6 C7 C8 -22.3(8)
C1 C6 C7 C8 154.2(5)
O1 C7 C8 C9 5.3(8)
C6 C7 C8 C9 -171.3(5)
C7 C8 C9 O2 -4.2(8)
C7 C8 C9 C10 174.2(5)
O2 C9 C10 C11 -159.8(5)
C8 C9 C10 C11 21.7(8)
O2 C9 C10 C15 19.2(7)
C8 C9 C10 C15 -159.3(5)
C15 C10 C11 C12 0.0(8)
C9 C10 C11 C12 178.9(5)
C10 C11 C12 C13 0.0(8)
C11 C12 C13 C14 0.0(8)
C12 C13 C14 C15 0.0(9)
C13 C14 C15 C10 0.0(9)
C11 C10 C15 C14 0.0(8)
C9 C10 C15 C14 -179.0(5)
C21 C16 C17 C18 0.0(8)
C16 C17 C18 C19 0.0(8)
C17 C18 C19 C20 0.0(8)
C18 C19 C20 C21 0.0(8)
C19 C20 C21 C16 0.0(8)
C19 C20 C21 C22 -176.1(5)
C17 C16 C21 C20 0.0(8)
C17 C16 C21 C22 176.2(5)
C20 C21 C22 O3 149.8(5)
C16 C21 C22 O3 -26.4(7)
C20 C21 C22 C23 -29.5(8)
C16 C21 C22 C23 154.3(5)
O3 C22 C23 C24 6.7(8)
C21 C22 C23 C24 -174.1(5)
C22 C23 C24 O4 -3.0(9)
C22 C23 C24 C25 178.0(5)
O4 C24 C25 C26 166.6(5)
C23 C24 C25 C26 -14.3(8)
O4 C24 C25 C30 -15.4(7)
C23 C24 C25 C30 163.7(5)
C30 C25 C26 C27 0.0(8)
C24 C25 C26 C27 177.9(5)
C25 C26 C27 C28 0.0(9)
C26 C27 C28 C29 0.0(9)
C27 C28 C29 C30 0.0(9)
C28 C29 C30 C25 0.0(8)
C26 C25 C30 C29 0.0(8)
C24 C25 C30 C29 -178.1(5)
C36 C31 C32 C33 0.0(9)
C31 C32 C33 C34 0.0(8)
C32 C33 C34 C35 0.0(8)
C33 C34 C35 C36 0.0(8)
C34 C35 C36 C31 0.0(8)
C34 C35 C36 C37 176.1(5)
C32 C31 C36 C35 0.0(9)
C32 C31 C36 C37 -176.1(5)
C35 C36 C37 O5 152.8(5)
C31 C36 C37 O5 -31.1(7)
C35 C36 C37 C38 -30.6(8)
C31 C36 C37 C38 145.5(6)
O5 C37 C38 C39 -3.5(9)
C36 C37 C38 C39 -179.7(5)
C37 C38 C39 O6 1.6(9)
C37 C38 C39 C40 179.4(5)
O6 C39 C40 C41 -171.2(5)
C38 C39 C40 C41 10.8(8)
O6 C39 C40 C45 12.5(7)
C38 C39 C40 C45 -165.5(5)
C45 C40 C41 C42 0.0(8)
C39 C40 C41 C42 -176.3(5)
C40 C41 C42 C43 0.0(7)
C41 C42 C43 C44 0.0(8)
C42 C43 C44 C45 0.0(8)
C43 C44 C45 C40 0.0(8)
C41 C40 C45 C44 0.0(8)
C39 C40 C45 C44 176.4(5)
N1 C46 C47 N3 0.6(8)
N1 C46 C47 C62 -179.0(4)
N3 C48 C49 N1 1.2(8)
N3 C48 C49 C50 -175.4(4)
N1 C49 C50 N2 -2.2(6)
C48 C49 C50 N2 174.6(5)
N1 C49 C50 C51 177.8(4)
C48 C49 C50 C51 -5.4(8)
N2 C50 C51 C52 -4.8(6)
C49 C50 C51 C52 175.2(4)
C50 C51 C52 C53 1.3(8)
C50 C51 C52 C58 -178.8(4)
C51 C52 C53 C54 0.4(8)
C58 C52 C53 C54 -179.4(5)
C51 C52 C53 C55 178.0(5)
C58 C52 C53 C55 -1.8(7)
C52 C53 C54 N2 1.2(9)
C55 C53 C54 N2 -176.1(5)
C52 C53 C55 C59 45.7(6)
C54 C53 C55 C59 -137.0(6)
C52 C53 C55 C56 -48.7(6)
C54 C53 C55 C56 128.6(6)
C53 C55 C56 C57 85.2(4)
C59 C55 C56 C57 -27.0(4)
C55 C56 C57 C58 -86.6(4)
C55 C56 C57 C59 27.3(4)
C59 C57 C58 C52 -47.1(6)
C56 C57 C58 C52 50.3(5)
C53 C52 C58 C57 1.9(7)
C51 C52 C58 C57 -177.9(5)
C58 C57 C59 C55 79.3(5)
C56 C57 C59 C55 -29.4(4)
C58 C57 C59 C60 -36.9(6)
C56 C57 C59 C60 -145.6(5)
C58 C57 C59 C61 -166.9(4)
C56 C57 C59 C61 84.5(5)
C53 C55 C59 C57 -77.8(5)
C56 C55 C59 C57 28.8(4)
C53 C55 C59 C60 42.9(6)
C56 C55 C59 C60 149.5(4)
C53 C55 C59 C61 168.9(5)
C56 C55 C59 C61 -84.5(5)
N3 C47 C62 N4 -155.9(4)
C46 C47 C62 N4 23.7(6)
N3 C47 C62 C63 29.6(6)
C46 C47 C62 C63 -150.8(4)
N4 C62 C63 C64 2.4(8)
C47 C62 C63 C64 176.6(4)
C62 C63 C64 C65 1.3(8)
C62 C63 C64 C67 -177.0(5)
C63 C64 C65 C66 -2.5(7)
C67 C64 C65 C66 175.9(5)
C63 C64 C65 C70 179.8(5)
C67 C64 C65 C70 -1.8(7)
C64 C65 C66 N4 0.3(8)
C70 C65 C66 N4 177.8(5)
C63 C64 C67 C68 -179.8(5)
C65 C64 C67 C68 1.9(6)
C64 C67 C68 C71 -49.3(6)
C64 C67 C68 C69 46.7(5)
C67 C68 C69 C70 -83.8(4)
C71 C68 C69 C70 28.4(4)
C66 C65 C70 C69 134.6(5)
C64 C65 C70 C69 -47.9(6)
C66 C65 C70 C71 -130.5(5)
C64 C65 C70 C71 47.0(6)
C68 C69 C70 C65 82.7(4)
C68 C69 C70 C71 -27.7(4)
C67 C68 C71 C73 -40.0(7)
C69 C68 C71 C73 -150.3(5)
C67 C68 C71 C72 -163.9(4)
C69 C68 C71 C72 85.8(4)
C67 C68 C71 C70 82.2(5)
C69 C68 C71 C70 -28.1(4)
C65 C70 C71 C73 41.1(6)
C69 C70 C71 C73 149.7(5)
C65 C70 C71 C68 -79.8(5)
C69 C70 C71 C68 28.8(4)
C65 C70 C71 C72 166.4(5)
C69 C70 C71 C72 -85.0(5)
C48 C49 N1 C46 -1.7(6)
C50 C49 N1 C46 175.1(4)
C48 C49 N1 Eu1 172.9(4)
C50 C49 N1 Eu1 -10.3(5)
C47 C46 N1 C49 0.9(6)
C47 C46 N1 Eu1 -173.9(4)
O2 Eu1 N1 C49 74.5(3)
O4 Eu1 N1 C49 -153.2(3)
O5 Eu1 N1 C49 -73.8(3)
O1 Eu1 N1 C49 134.9(3)
O6 Eu1 N1 C49 -17.8(3)
O3 Eu1 N1 C49 -148.6(3)
N2 Eu1 N1 C49 11.8(3)
O2 Eu1 N1 C46 -111.1(3)
O4 Eu1 N1 C46 21.2(4)
O5 Eu1 N1 C46 100.7(3)
O1 Eu1 N1 C46 -50.7(3)
O6 Eu1 N1 C46 156.6(3)
O3 Eu1 N1 C46 25.8(3)
N2 Eu1 N1 C46 -173.7(3)
C51 C50 N2 C54 6.3(6)
C49 C50 N2 C54 -173.7(4)
C51 C50 N2 Eu1 -166.5(3)
C49 C50 N2 Eu1 13.5(5)
C53 C54 N2 C50 -4.5(8)
C53 C54 N2 Eu1 168.5(4)
O2 Eu1 N2 C50 -138.1(3)
O4 Eu1 N2 C50 150.4(3)
O5 Eu1 N2 C50 71.9(3)
O1 Eu1 N2 C50 -72.2(3)
O6 Eu1 N2 C50 144.8(3)
O3 Eu1 N2 C50 13.5(4)
N1 Eu1 N2 C50 -13.1(3)
O2 Eu1 N2 C54 49.3(4)
O4 Eu1 N2 C54 -22.2(6)
O5 Eu1 N2 C54 -100.8(4)
O1 Eu1 N2 C54 115.1(4)
O6 Eu1 N2 C54 -27.9(4)
O3 Eu1 N2 C54 -159.2(4)
N1 Eu1 N2 C54 174.3(5)
C46 C47 N3 C48 -1.2(6)
C62 C47 N3 C48 178.4(4)
C49 C48 N3 C47 0.3(7)
C63 C62 N4 C66 -4.4(8)
C47 C62 N4 C66 -178.9(4)
C65 C66 N4 C62 3.2(8)
C8 C7 O1 Eu1 8.4(7)
C6 C7 O1 Eu1 -174.9(3)
O2 Eu1 O1 C7 -14.1(4)
O4 Eu1 O1 C7 74.0(4)
O5 Eu1 O1 C7 170.1(4)
O6 Eu1 O1 C7 7.2(5)
O3 Eu1 O1 C7 142.8(4)
N1 Eu1 O1 C7 -137.3(4)
N2 Eu1 O1 C7 -86.4(4)
C8 C9 O2 Eu1 -11.4(7)
C10 C9 O2 Eu1 170.2(2)
O4 Eu1 O2 C9 -77.9(4)
O5 Eu1 O2 C9 -168.8(3)
O1 Eu1 O2 C9 15.6(3)
O6 Eu1 O2 C9 -151.7(4)
O3 Eu1 O2 C9 -18.6(5)
N1 Eu1 O2 C9 78.4(4)
N2 Eu1 O2 C9 130.2(4)
C23 C22 O3 Eu1 19.9(7)
C21 C22 O3 Eu1 -159.3(3)
O2 Eu1 O3 C22 -96.4(4)
O4 Eu1 O3 C22 -30.7(3)
O5 Eu1 O3 C22 66.6(3)
O1 Eu1 O3 C22 -130.1(4)
O6 Eu1 O3 C22 18.1(4)
N1 Eu1 O3 C22 151.9(4)
N2 Eu1 O3 C22 128.2(3)
C23 C24 O4 Eu1 -27.9(7)
C25 C24 O4 Eu1 151.1(3)
O2 Eu1 O4 C24 176.8(3)
O5 Eu1 O4 C24 -37.7(3)
O1 Eu1 O4 C24 105.9(3)
O6 Eu1 O4 C24 -108.2(3)
O3 Eu1 O4 C24 34.3(3)
N1 Eu1 O4 C24 39.0(4)
N2 Eu1 O4 C24 -113.9(3)
C38 C37 O5 Eu1 -23.0(7)
C36 C37 O5 Eu1 153.4(3)
O2 Eu1 O5 C37 48.9(4)
O4 Eu1 O5 C37 -41.4(3)
O1 Eu1 O5 C37 -138.2(3)
O6 Eu1 O5 C37 31.4(3)
O3 Eu1 O5 C37 -110.8(3)
N1 Eu1 O5 C37 171.0(3)
N2 Eu1 O5 C37 109.5(3)
C38 C39 O6 Eu1 27.0(7)
C40 C39 O6 Eu1 -151.0(3)
O2 Eu1 O6 C39 156.4(3)
O4 Eu1 O6 C39 63.0(3)
O5 Eu1 O6 C39 -33.7(3)
O1 Eu1 O6 C39 135.6(3)
O3 Eu1 O6 C39 15.4(4)
N1 Eu1 O6 C39 -93.5(3)
N2 Eu1 O6 C39 -119.9(3)
